data_7249563
loop_
_publ_author_name
'Aggarwal, Ranjana'
'Sharma, Shilpa'
'Jain, Naman'
'Sanz, Dionisia'
'Claramunt, Rosa M.'
'Delgado, Patricia'
'Torralba, M. Carmen'

_publ_section_title
;
 Reaction of unsymmetrical \a-bromo-1,3-diketones with N-substituted
 thioureas: regioselective access to
 2-(N-arylamino)-5-acyl-4-methylthiazoles and/or rearranged
 2-(N-acylimino)-3-N-aryl-4-methylthiazoles
;
_journal_issue 48
_journal_name_full 'RSC Advances'
_journal_page_first 35585
_journal_page_last 35600
_journal_paper_doi 10.1039/D4RA05436A
_journal_volume 14
_journal_year 2024
_chemical_formula_moiety 'C18 H16 N2 O S'
_chemical_formula_sum 'C18 H16 N2 O S'
_chemical_formula_weight 308.39
_space_group_crystal_system orthorhombic
_space_group_IT_number 62
_space_group_name_Hall '-P 2ac 2n'
_space_group_name_H-M_alt 'P n m a'
_atom_sites_solution_hydrogens geom
_atom_sites_solution_primary direct
_audit_creation_date 2023-12-04
_audit_creation_method
;
Olex2 1.5
(compiled 2023.08.24 svn.re1ec1418 for OlexSys, GUI svn.r6817)
;
_audit_update_record
;
2023-12-05 deposited with the CCDC.	2024-08-29 downloaded from the CCDC.
;
_cell_angle_alpha 90
_cell_angle_beta 90
_cell_angle_gamma 90
_cell_formula_units_Z 4
_cell_length_a 20.1281(15)
_cell_length_b 6.9154(5)
_cell_length_c 11.3450(9)
_cell_measurement_reflns_used 3343
_cell_measurement_temperature 296(2)
_cell_measurement_theta_max 26.6638
_cell_measurement_theta_min 2.9456
_cell_volume 1579.2(2)
_computing_cell_refinement 'SAINT v6.28A (Bruker, 2002)'
_computing_data_reduction 'SAINT v6.28A (Bruker, 2002)'
_computing_molecular_graphics 'Olex2 1.5 (Dolomanov et al., 2009)'
_computing_publication_material 'Olex2 1.5 (Dolomanov et al., 2009)'
_computing_structure_refinement 'SHELXL 2014/7 (Sheldrick, 2015)'
_computing_structure_solution 'SHELXS-1997  (Sheldrick, 2008)'
_diffrn_ambient_temperature 296.15
_diffrn_measured_fraction_theta_full 1.000
_diffrn_measured_fraction_theta_max 0.952
_diffrn_measurement_device_type 'Bruker P4'
_diffrn_measurement_method '\w scans'
_diffrn_radiation_monochromator graphite
_diffrn_radiation_type MoK\a
_diffrn_radiation_wavelength 0.71073
_diffrn_reflns_av_R_equivalents 0.0629
_diffrn_reflns_av_unetI/netI 0.0424
_diffrn_reflns_Laue_measured_fraction_full 1.000
_diffrn_reflns_Laue_measured_fraction_max 0.952
_diffrn_reflns_limit_h_max 26
_diffrn_reflns_limit_h_min -25
_diffrn_reflns_limit_k_max 9
_diffrn_reflns_limit_k_min -9
_diffrn_reflns_limit_l_max 15
_diffrn_reflns_limit_l_min -15
_diffrn_reflns_number 15926
_diffrn_reflns_point_group_measured_fraction_full 1.000
_diffrn_reflns_point_group_measured_fraction_max 0.952
_diffrn_reflns_theta_full 25.242
_diffrn_reflns_theta_max 28.988
_diffrn_reflns_theta_min 2.024
_diffrn_source_current 40.0
_diffrn_source_power 2.0
_diffrn_source_voltage 50.0
_exptl_absorpt_coefficient_mu 0.208
_exptl_absorpt_correction_T_max 1.0000
_exptl_absorpt_correction_T_min 0.652477
_exptl_absorpt_correction_type multi-scan
_exptl_absorpt_process_details
'SADABS v.2.10 (Bruker,2003) was used for absorption correction. R(int) was 0.0418 before and 0.0337 after correction. The Ratio of minimum to maximum transmission is 0.6525. The \l/2 correction factor is 0.0015.'
_exptl_crystal_colour colorless
_exptl_crystal_density_diffrn 1.297
_exptl_crystal_description block
_exptl_crystal_F_000 648
_exptl_crystal_size_max 0.31
_exptl_crystal_size_mid 0.25
_exptl_crystal_size_min 0.09
_refine_diff_density_max 0.191
_refine_diff_density_min -0.230
_refine_diff_density_rms 0.041
_refine_ls_extinction_method none
_refine_ls_goodness_of_fit_ref 1.004
_refine_ls_hydrogen_treatment constr
_refine_ls_matrix_type full
_refine_ls_number_parameters 129
_refine_ls_number_reflns 2163
_refine_ls_number_restraints 0
_refine_ls_restrained_S_all 1.004
_refine_ls_R_factor_all 0.0880
_refine_ls_R_factor_gt 0.0441
_refine_ls_shift/su_max 0.000
_refine_ls_shift/su_mean 0.000
_refine_ls_structure_factor_coef Fsqd
_refine_ls_weighting_details 'w=1/[\s^2^(Fo^2^)+(0.0737P)^2^] where P=(Fo^2^+2Fc^2^)/3'
_refine_ls_weighting_scheme calc
_refine_ls_wR_factor_gt 0.1198
_refine_ls_wR_factor_ref 0.1377
_reflns_Friedel_coverage 0.000
_reflns_number_gt 1232
_reflns_number_total 2163
_reflns_threshold_expression 'I > 2\s(I)'
_cod_data_source_file d4ra05436a2.cif
_cod_data_source_block shp-61-pnma
_cod_database_code 7249563
_shelx_shelxl_version_number 2014/7
_shelx_space_group_comment
;
The symmetry employed for this shelxl refinement is uniquely defined
by the following loop, which should always be used as a source of
symmetry information in preference to the above space-group names.
They are only intended as comments.
;
_olex2_refinement_description
;
1. Fixed Uiso
 At 1.2 times of:
  All C(H) groups
 At 1.5 times of:
  All C(H,H,H) groups
2. Others
 Fixed Sof: H20A(0.5) H20B(0.5) H20C(0.5) H21A(0.5) H21B(0.5) H21C(0.5)
3.a Aromatic/amide H refined with riding coordinates:
 C5(H5), C9(H9), C10(H10), C11(H11), C12(H12), C13(H13), C15(H15), C16(H16)
3.b Idealised Me refined as rotating group:
 C20(H20A,H20B,H20C), C21(H21A,H21B,H21C)
;
_olex2_submission_original_sample_id 'sph 61'
_olex2_submission_special_instructions 'No special instructions were received'

loop_
_space_group_symop_operation_xyz
'x, y, z'
'-x+1/2, -y, z+1/2'
'x+1/2, -y+1/2, -z+1/2'
'-x, y+1/2, -z'
'-x, -y, -z'
'x-1/2, y, -z-1/2'
'-x-1/2, y-1/2, z-1/2'
'x, -y-1/2, z'

loop_
_atom_site_label
_atom_site_type_symbol
_atom_site_fract_x
_atom_site_fract_y
_atom_site_fract_z
_atom_site_U_iso_or_equiv
_atom_site_adp_type
_atom_site_occupancy
_atom_site_site_symmetry_order
_atom_site_calc_flag
_atom_site_refinement_flags_posn
_atom_site_refinement_flags_adp
_atom_site_refinement_flags_occupancy
_atom_site_disorder_assembly
_atom_site_disorder_group
S1 S 0.31990(3) 0.2500 0.61031(6) 0.0582(3) Uani 1 2 d S T P . .
O1 O 0.26187(9) 0.2500 0.81966(17) 0.0643(6) Uani 1 2 d S T P . .
N3 N 0.22090(9) 0.2500 0.47106(17) 0.0457(5) Uani 1 2 d S T P . .
N6 N 0.18589(9) 0.2500 0.66684(17) 0.0476(5) Uani 1 2 d S T P . .
C2 C 0.23452(11) 0.2500 0.5887(2) 0.0456(6) Uani 1 2 d S T P . .
C4 C 0.27651(12) 0.2500 0.3970(2) 0.0485(6) Uani 1 2 d S T P . .
C5 C 0.33264(13) 0.2500 0.4597(2) 0.0604(8) Uani 1 2 d S T P . .
H5 H 0.3746 0.2500 0.4255 0.073 Uiso 1 2 calc R U P . .
C7 C 0.20373(12) 0.2500 0.7825(2) 0.0474(6) Uani 1 2 d S T P . .
C8 C 0.14639(13) 0.2500 0.8667(2) 0.0460(6) Uani 1 2 d S T P . .
C9 C 0.15804(15) 0.2500 0.9869(2) 0.0617(8) Uani 1 2 d S T P . .
H9 H 0.2016 0.2500 1.0144 0.074 Uiso 1 2 calc R U P . .
C10 C 0.10674(18) 0.2500 1.0659(3) 0.0790(10) Uani 1 2 d S T P . .
H10 H 0.1154 0.2500 1.1464 0.095 Uiso 1 2 calc R U P . .
C11 C 0.04309(19) 0.2500 1.0260(3) 0.1023(14) Uani 1 2 d S T P . .
H11 H 0.0080 0.2500 1.0794 0.123 Uiso 1 2 calc R U P . .
C12 C 0.03032(18) 0.2500 0.9067(3) 0.1147(17) Uani 1 2 d S T P . .
H12 H -0.0134 0.2500 0.8801 0.138 Uiso 1 2 calc R U P . .
C13 C 0.08159(13) 0.2500 0.8269(3) 0.0689(9) Uani 1 2 d S T P . .
H13 H 0.0727 0.2500 0.7464 0.083 Uiso 1 2 calc R U P . .
C14 C 0.15257(11) 0.2500 0.43044(19) 0.0429(6) Uani 1 2 d S T P . .
C15 C 0.12056(9) 0.0771(3) 0.41219(17) 0.0571(5) Uani 1 1 d . . . . .
H15 H 0.1429 -0.0395 0.4217 0.069 Uiso 1 1 calc R U . . .
C16 C 0.05417(9) 0.0799(3) 0.37927(17) 0.0648(6) Uani 1 1 d . . . . .
H16 H 0.0322 -0.0368 0.3670 0.078 Uiso 1 1 calc R U . . .
C17 C 0.01988(13) 0.2500 0.3643(2) 0.0552(7) Uani 1 2 d S T P . .
C20 C 0.26628(13) 0.2500 0.2661(2) 0.0598(7) Uani 1 2 d S T P . .
H20A H 0.2352 0.1504 0.2452 0.090 Uiso 0.5 1 calc R U P A -1
H20B H 0.3079 0.2263 0.2274 0.090 Uiso 0.5 1 calc R U P A -1
H20C H 0.2492 0.3733 0.2418 0.090 Uiso 0.5 1 calc R U P A -1
C21 C -0.05291(13) 0.2500 0.3313(3) 0.0781(10) Uani 1 2 d S T P . .
H21A H -0.0589 0.1795 0.2592 0.117 Uiso 0.5 1 calc R U P B -1
H21B H -0.0678 0.3807 0.3208 0.117 Uiso 0.5 1 calc R U P B -1
H21C H -0.0782 0.1897 0.3929 0.117 Uiso 0.5 1 calc R U P B -1

loop_
_atom_site_aniso_label
_atom_site_aniso_U_11
_atom_site_aniso_U_22
_atom_site_aniso_U_33
_atom_site_aniso_U_23
_atom_site_aniso_U_13
_atom_site_aniso_U_12
S1 0.0363(4) 0.0850(6) 0.0533(4) 0.000 -0.0029(3) 0.000
O1 0.0474(11) 0.0972(16) 0.0482(11) 0.000 -0.0094(8) 0.000
N3 0.0324(10) 0.0654(14) 0.0391(11) 0.000 0.0024(8) 0.000
N6 0.0379(11) 0.0708(15) 0.0341(11) 0.000 0.0024(9) 0.000
C2 0.0378(13) 0.0593(16) 0.0396(14) 0.000 -0.0015(10) 0.000
C4 0.0430(13) 0.0589(16) 0.0434(15) 0.000 0.0123(11) 0.000
C5 0.0385(15) 0.089(2) 0.0538(17) 0.000 0.0112(12) 0.000
C7 0.0454(14) 0.0540(15) 0.0429(15) 0.000 -0.0029(12) 0.000
C8 0.0507(14) 0.0502(15) 0.0373(13) 0.000 0.0008(11) 0.000
C9 0.0657(17) 0.080(2) 0.0391(15) 0.000 0.0001(13) 0.000
C10 0.088(2) 0.106(3) 0.0429(17) 0.000 0.0138(17) 0.000
C11 0.072(2) 0.176(4) 0.059(2) 0.000 0.0237(18) 0.000
C12 0.0537(19) 0.224(6) 0.066(2) 0.000 0.0079(17) 0.000
C13 0.0517(17) 0.109(3) 0.0463(17) 0.000 0.0038(13) 0.000
C14 0.0340(12) 0.0644(17) 0.0303(12) 0.000 0.0029(10) 0.000
C15 0.0460(10) 0.0627(13) 0.0625(12) 0.0023(10) -0.0008(8) -0.0011(9)
C16 0.0493(11) 0.0799(15) 0.0652(13) -0.0037(11) -0.0039(9) -0.0142(10)
C17 0.0386(13) 0.091(2) 0.0358(14) 0.000 -0.0005(11) 0.000
C20 0.0516(16) 0.080(2) 0.0477(16) 0.000 0.0114(12) 0.000
C21 0.0431(16) 0.128(3) 0.064(2) 0.000 -0.0065(14) 0.000

loop_
_atom_type_symbol
_atom_type_description
_atom_type_scat_dispersion_real
_atom_type_scat_dispersion_imag
_atom_type_scat_source
C C 0.0033 0.0016 'International Tables Vol C Tables 4.2.6.8 and 6.1.1.4'
H H 0.0000 0.0000 'International Tables Vol C Tables 4.2.6.8 and 6.1.1.4'
N N 0.0061 0.0033 'International Tables Vol C Tables 4.2.6.8 and 6.1.1.4'
O O 0.0106 0.0060 'International Tables Vol C Tables 4.2.6.8 and 6.1.1.4'
S S 0.1246 0.1234 'International Tables Vol C Tables 4.2.6.8 and 6.1.1.4'

loop_
_geom_angle_atom_site_label_1
_geom_angle_atom_site_label_2
_geom_angle_atom_site_label_3
_geom_angle
_geom_angle_site_symmetry_1
_geom_angle_site_symmetry_3
_geom_angle_publ_flag
C5 S1 C2 90.41(12) . . ?
C2 N3 C4 115.28(19) . . ?
C2 N3 C14 120.13(18) . . ?
C4 N3 C14 124.6(2) . . ?
C2 N6 C7 116.9(2) . . ?
N3 C2 S1 109.73(17) . . ?
N6 C2 S1 129.70(19) . . ?
N6 C2 N3 120.6(2) . . ?
N3 C4 C20 119.0(2) . . ?
C5 C4 N3 110.9(2) . . ?
C5 C4 C20 130.1(2) . . ?
S1 C5 H5 123.2 . . ?
C4 C5 S1 113.64(19) . . ?
C4 C5 H5 123.2 . . ?
O1 C7 N6 125.1(2) . . ?
O1 C7 C8 120.6(2) . . ?
N6 C7 C8 114.3(2) . . ?
C9 C8 C7 119.8(2) . . ?
C13 C8 C7 121.3(2) . . ?
C13 C8 C9 118.9(2) . . ?
C8 C9 H9 119.4 . . ?
C10 C9 C8 121.2(3) . . ?
C10 C9 H9 119.4 . . ?
C9 C10 H10 120.2 . . ?
C11 C10 C9 119.6(3) . . ?
C11 C10 H10 120.2 . . ?
C10 C11 H11 119.9 . . ?
C10 C11 C12 120.2(3) . . ?
C12 C11 H11 119.9 . . ?
C11 C12 H12 119.7 . . ?
C13 C12 C11 120.5(3) . . ?
C13 C12 H12 119.7 . . ?
C8 C13 H13 120.2 . . ?
C12 C13 C8 119.6(3) . . ?
C12 C13 H13 120.2 . . ?
C15 C14 N3 119.50(12) . . ?
C15 C14 N3 119.50(12) 8_565 . ?
C15 C14 C15 121.0(2) 8_565 . ?
C14 C15 H15 120.7 . . ?
C14 C15 C16 118.68(19) . . ?
C16 C15 H15 120.7 . . ?
C15 C16 H16 119.0 . . ?
C17 C16 C15 121.9(2) . . ?
C17 C16 H16 119.0 . . ?
C16 C17 C16 117.7(2) 8_565 . ?
C16 C17 C21 121.14(12) 8_565 . ?
C16 C17 C21 121.14(12) . . ?
C4 C20 H20A 109.5 . . ?
C4 C20 H20B 109.5 . . ?
C4 C20 H20C 109.5 . . ?
H20A C20 H20B 109.5 . . ?
H20A C20 H20C 109.5 . . ?
H20B C20 H20C 109.5 . . ?
C17 C21 H21A 109.5 . . ?
C17 C21 H21B 109.5 . . ?
C17 C21 H21C 109.5 . . ?
H21A C21 H21B 109.5 . . ?
H21A C21 H21C 109.5 . . ?
H21B C21 H21C 109.5 . . ?

loop_
_geom_bond_atom_site_label_1
_geom_bond_atom_site_label_2
_geom_bond_distance
_geom_bond_site_symmetry_2
_geom_bond_publ_flag
S1 C2 1.736(2) . ?
S1 C5 1.728(3) . ?
O1 C7 1.244(3) . ?
N3 C2 1.362(3) . ?
N3 C4 1.399(3) . ?
N3 C14 1.451(3) . ?
N6 C2 1.321(3) . ?
N6 C7 1.361(3) . ?
C4 C5 1.335(3) . ?
C4 C20 1.500(3) . ?
C5 H5 0.9300 . ?
C7 C8 1.498(4) . ?
C8 C9 1.383(3) . ?
C8 C13 1.380(4) . ?
C9 H9 0.9300 . ?
C9 C10 1.367(4) . ?
C10 H10 0.9300 . ?
C10 C11 1.359(5) . ?
C11 H11 0.9300 . ?
C11 C12 1.377(5) . ?
C12 H12 0.9300 . ?
C12 C13 1.373(4) . ?
C13 H13 0.9300 . ?
C14 C15 1.374(2) . ?
C14 C15 1.374(2) 8_565 ?
C15 H15 0.9300 . ?
C15 C16 1.388(2) . ?
C16 H16 0.9300 . ?
C16 C17 1.375(3) . ?
C17 C16 1.375(3) 8_565 ?
C17 C21 1.512(3) . ?
C20 H20A 0.9600 . ?
C20 H20B 0.9600 . ?
C20 H20C 0.9600 . ?
C21 H21A 0.9600 . ?
C21 H21B 0.9600 . ?
C21 H21C 0.9600 . ?

loop_
_geom_torsion_atom_site_label_1
_geom_torsion_atom_site_label_2
_geom_torsion_atom_site_label_3
_geom_torsion_atom_site_label_4
_geom_torsion
_geom_torsion_site_symmetry_1
_geom_torsion_site_symmetry_2
_geom_torsion_site_symmetry_3
_geom_torsion_site_symmetry_4
_geom_torsion_publ_flag
O1 C7 C8 C9 0.000(1) . . . . ?
O1 C7 C8 C13 180.000(1) . . . . ?
N3 C4 C5 S1 0.000(0) . . . . ?
N3 C14 C15 C16 176.68(18) . . . . ?
N6 C7 C8 C9 180.000(1) . . . . ?
N6 C7 C8 C13 0.000(1) . . . . ?
C2 S1 C5 C4 0.000(0) . . . . ?
C2 N3 C4 C5 0.000(0) . . . . ?
C2 N3 C4 C20 180.000(0) . . . . ?
C2 N3 C14 C15 -89.60(19) . . . . ?
C2 N3 C14 C15 89.60(19) . . . 8_565 ?
C2 N6 C7 O1 0.000(1) . . . . ?
C2 N6 C7 C8 180.000(0) . . . . ?
C4 N3 C2 S1 0.000(0) . . . . ?
C4 N3 C2 N6 180.000(0) . . . . ?
C4 N3 C14 C15 90.40(19) . . . . ?
C4 N3 C14 C15 -90.40(19) . . . 8_565 ?
C5 S1 C2 N3 0.000(0) . . . . ?
C5 S1 C2 N6 180.000(0) . . . . ?
C7 N6 C2 S1 0.000(0) . . . . ?
C7 N6 C2 N3 180.000(0) . . . . ?
C7 C8 C9 C10 180.000(1) . . . . ?
C7 C8 C13 C12 180.000(1) . . . . ?
C8 C9 C10 C11 0.000(1) . . . . ?
C9 C8 C13 C12 0.000(1) . . . . ?
C9 C10 C11 C12 0.000(1) . . . . ?
C10 C11 C12 C13 0.000(1) . . . . ?
C11 C12 C13 C8 0.000(1) . . . . ?
C13 C8 C9 C10 0.000(1) . . . . ?
C14 N3 C2 S1 180.000(0) . . . . ?
C14 N3 C2 N6 0.000(0) . . . . ?
C14 N3 C4 C5 180.000(0) . . . . ?
C14 N3 C4 C20 0.000(0) . . . . ?
C14 C15 C16 C17 0.2(3) . . . . ?
C15 C14 C15 C16 -2.5(4) 8_565 . . . ?
C15 C16 C17 C16 2.1(4) . . . 8_565 ?
C15 C16 C17 C21 -178.5(2) . . . . ?
C20 C4 C5 S1 180.000(0) . . . . ?
